data_2015036
loop_
_publ_author_name
'Miao Du'
'Zhi-Hui Zhang'
'Yan-Ping You'

_publ_section_title
;
 Co-crystallization of hemimellitic acid with 4,4'-bipyridine forming a
 pillar-layered hydrogen-bonded network
;
_journal_coeditor_code JZ1752
_journal_issue 9
_journal_name_full 'Acta Crystallographica Section C'
_journal_page_first o574
_journal_page_last o576
_journal_paper_doi 10.1107/S0108270105026442
_journal_volume 61
_journal_year 2005
_chemical_formula_iupac 'C9 H6 O6, C10 H8 N2'
_chemical_formula_moiety 'C9 H6 O6, C10 H8 N2'
_chemical_formula_sum 'C19 H14 N2 O6'
_chemical_formula_weight 366.32
_chemical_name_systematic
;
benzene-1,2,3-tricarboxylic acid--4,4'-bipyridine (1/1)
;
_space_group_IT_number 15
_symmetry_cell_setting monoclinic
_symmetry_space_group_name_Hall '-C 2yc'
_symmetry_space_group_name_H-M 'C 1 2/c 1'
_atom_sites_solution_hydrogens geom
_atom_sites_solution_primary direct
_atom_sites_solution_secondary difmap
_audit_creation_method SHELXL-97
_cell_angle_alpha 90.00
_cell_angle_beta 127.0050(10)
_cell_angle_gamma 90.00
_cell_formula_units_Z 8
_cell_length_a 26.118(3)
_cell_length_b 7.8131(9)
_cell_length_c 19.881(2)
_cell_measurement_reflns_used 2052
_cell_measurement_temperature 293(2)
_cell_measurement_theta_max 23.11
_cell_measurement_theta_min 2.57
_cell_volume 3239.8(6)
_computing_cell_refinement 'Apex II and SAINT (Bruker, 2001)'
_computing_data_collection 'Apex II (Bruker, 2003)'
_computing_data_reduction SAINT
_computing_molecular_graphics 'SHELXTL (Bruker, 2001) and Diamond (Brandenburg & Berndt, 1999)'
_computing_publication_material SHELXTL
_computing_structure_refinement 'SHELXL97 (Sheldrick, 1997)'
_computing_structure_solution 'SHELXS97 (Sheldrick, 1997)'
_diffrn_ambient_temperature 293(2)
_diffrn_measured_fraction_theta_full 0.994
_diffrn_measured_fraction_theta_max 0.994
_diffrn_measurement_device_type 'Bruker APEX-II CCD area-detector'
_diffrn_measurement_method '\f and \w'
_diffrn_radiation_monochromator graphite
_diffrn_radiation_source 'fine-focus sealed tube'
_diffrn_radiation_type MoK\a
_diffrn_radiation_wavelength 0.71073
_diffrn_reflns_av_R_equivalents 0.0241
_diffrn_reflns_av_sigmaI/netI 0.0340
_diffrn_reflns_limit_h_max 30
_diffrn_reflns_limit_h_min -29
_diffrn_reflns_limit_k_max 9
_diffrn_reflns_limit_k_min -7
_diffrn_reflns_limit_l_max 22
_diffrn_reflns_limit_l_min -23
_diffrn_reflns_number 8469
_diffrn_reflns_theta_full 25.02
_diffrn_reflns_theta_max 25.02
_diffrn_reflns_theta_min 1.95
_exptl_absorpt_coefficient_mu 0.114
_exptl_absorpt_correction_T_max 1.000000
_exptl_absorpt_correction_T_min 0.829393
_exptl_absorpt_correction_type multi-scan
_exptl_absorpt_process_details '(SADABS; Sheldrick, 1996)'
_exptl_crystal_colour Colorless
_exptl_crystal_density_diffrn 1.502
_exptl_crystal_density_method 'not measured'
_exptl_crystal_description Block
_exptl_crystal_F_000 1520
_exptl_crystal_size_max 0.42
_exptl_crystal_size_mid 0.26
_exptl_crystal_size_min 0.20
_refine_diff_density_max 0.562
_refine_diff_density_min -0.325
_refine_ls_extinction_coef none
_refine_ls_extinction_expression Fc^*^=kFc[1+0.001xFc^2^\l^3^/sin(2\q)]^-1/4^
_refine_ls_extinction_method SHELXL97
_refine_ls_goodness_of_fit_ref 1.065
_refine_ls_hydrogen_treatment constr
_refine_ls_matrix_type full
_refine_ls_number_parameters 247
_refine_ls_number_reflns 2845
_refine_ls_number_restraints 0
_refine_ls_restrained_S_all 1.065
_refine_ls_R_factor_all 0.0549
_refine_ls_R_factor_gt 0.0409
_refine_ls_shift/su_max 0.000
_refine_ls_shift/su_mean 0.000
_refine_ls_structure_factor_coef Fsqd
_refine_ls_weighting_details 'calc w=1/[\s^2^(Fo^2^)+(0.0824P)^2^+0.8334P] where P=(Fo^2^+2Fc^2^)/3'
_refine_ls_weighting_scheme calc
_refine_ls_wR_factor_gt 0.1232
_refine_ls_wR_factor_ref 0.1329
_reflns_number_gt 2212
_reflns_number_total 2845
_reflns_threshold_expression I>2\s(I)
_cod_data_source_file jz1752.cif
_cod_data_source_block I
_cod_depositor_comments
;
The following automatic conversions were performed:
'_symmetry_cell_setting' value 'Monoclinic' changed to 'monoclinic'
according to '/home/saulius/struct/CIF-dictionaries/cif_core.dic'
dictionary named 'cif_core.dic' version 2.4.1 from 2010-06-29.

Automatic conversion script
Id: cif_fix_enum 1527 2010-12-29 10:47:43Z saulius 

The following automatic conversions were performed:

'_symmetry_cell_setting' value 'Monoclinic' changed to 'monoclinic'
according to /home/saulius/struct/CIF-dictionaries/cif_core.dic
dictionary named 'cif_core.dic' version 2.4.1 from 2010-06-29.

Automatic conversion script
Id: cif_fix_values 1715 2011-07-08 13:25:40Z adriana 
;
_cod_original_sg_symbol_H-M 'C 2/c'
_cod_database_code 2015036
_cod_database_fobs_code 2015036

loop_
_symmetry_equiv_pos_as_xyz
'x, y, z'
'-x, y, -z+1/2'
'x+1/2, y+1/2, z'
'-x+1/2, y+1/2, -z+1/2'
'-x, -y, -z'
'x, -y, z-1/2'
'-x+1/2, -y+1/2, -z'
'x+1/2, -y+1/2, z-1/2'

loop_
_atom_site_label
_atom_site_fract_x
_atom_site_fract_y
_atom_site_fract_z
_atom_site_U_iso_or_equiv
_atom_site_adp_type
_atom_site_calc_flag
_atom_site_refinement_flags
_atom_site_occupancy
_atom_site_disorder_assembly
_atom_site_disorder_group
_atom_site_type_symbol
O1 0.00470(8) 0.62634(18) 0.04046(8) 0.0471(4) Uani d . 1 . . O
H1 -0.0106 0.5398 0.0114 0.071 Uiso calc R 1 . . H
O2 0.03844(8) 0.44554(17) 0.14488(9) 0.0487(4) Uani d . 1 . . O
O3 0.15311(6) 0.50974(18) 0.33856(8) 0.0389(4) Uani d . 1 . . O
O4 0.05817(6) 0.45596(16) 0.30515(7) 0.0325(3) Uani d . 1 . . O
H4 0.0216 0.4686 0.2619 0.049 Uiso calc R 1 . . H
O5 0.16515(9) 0.9775(2) 0.44631(10) 0.0710(6) Uani d . 1 . . O
O6 0.11423(7) 0.73634(19) 0.42988(8) 0.0457(4) Uani d . 1 . . O
H6 0.1337 0.7460 0.4809 0.069 Uiso calc R 1 . . H
N1 0.36332(9) 0.1491(2) 0.52918(10) 0.0450(5) Uani d . 1 . . N
N2 0.17152(8) 0.2477(2) 0.09181(10) 0.0423(5) Uani d . 1 . . N
C1 0.35244(10) 0.2406(3) 0.40921(13) 0.0452(5) Uani d . 1 . . C
H1A 0.3711 0.2827 0.3849 0.054 Uiso calc R 1 . . H
C2 0.38955(11) 0.2067(3) 0.49364(13) 0.0490(6) Uani d . 1 . . C
H2 0.4336 0.2243 0.5264 0.059 Uiso calc R 1 . . H
C3 0.30044(12) 0.1255(3) 0.48483(13) 0.0492(6) Uani d . 1 . . C
H3 0.2832 0.0880 0.5117 0.059 Uiso calc R 1 . . H
C4 0.26064(11) 0.1560(3) 0.39964(12) 0.0449(5) Uani d . 1 . . C
H4A 0.2167 0.1394 0.3690 0.054 Uiso calc R 1 . . H
C5 0.28653(10) 0.2118(3) 0.35963(11) 0.0365(5) Uani d . 1 . . C
C6 0.24615(9) 0.2301(3) 0.26644(11) 0.0347(5) Uani d . 1 . . C
C7 0.18193(10) 0.2711(3) 0.21904(12) 0.0404(5) Uani d . 1 . . C
H7 0.1627 0.2931 0.2451 0.049 Uiso calc R 1 . . H
C8 0.14659(10) 0.2792(3) 0.13253(12) 0.0436(5) Uani d . 1 . . C
H8 0.1034 0.3080 0.1012 0.052 Uiso calc R 1 . . H
C9 0.23335(11) 0.2080(3) 0.13773(13) 0.0488(6) Uani d . 1 . . C
H9 0.2514 0.1861 0.1101 0.059 Uiso calc R 1 . . H
C10 0.27185(10) 0.1976(3) 0.22373(12) 0.0448(5) Uani d . 1 . . C
H10 0.3149 0.1690 0.2533 0.054 Uiso calc R 1 . . H
C11 0.04310(8) 0.7420(2) 0.17188(11) 0.0281(4) Uani d . 1 . . C
C12 0.07494(8) 0.7225(2) 0.25857(11) 0.0264(4) Uani d . 1 . . C
C13 0.09214(8) 0.8693(2) 0.30836(11) 0.0321(4) Uani d . 1 . . C
C14 0.07660(10) 1.0304(3) 0.27098(13) 0.0418(5) Uani d . 1 . . C
H14 0.0885 1.1276 0.3043 0.050 Uiso calc R 1 . . H
C15 0.04401(10) 1.0477(3) 0.18589(13) 0.0438(5) Uani d . 1 . . C
H15 0.0330 1.1560 0.1615 0.053 Uiso calc R 1 . . H
C16 0.02758(9) 0.9049(2) 0.13653(12) 0.0364(5) Uani d . 1 . . C
H16 0.0058 0.9172 0.0788 0.044 Uiso calc R 1 . . H
C17 0.02755(9) 0.5900(2) 0.11672(10) 0.0295(4) Uani d . 1 . . C
C18 0.09726(8) 0.5502(2) 0.30177(10) 0.0271(4) Uani d . 1 . . C
C19 0.12770(9) 0.8660(3) 0.40173(12) 0.0383(5) Uani d . 1 . . C

loop_
_atom_site_aniso_label
_atom_site_aniso_U_11
_atom_site_aniso_U_22
_atom_site_aniso_U_33
_atom_site_aniso_U_12
_atom_site_aniso_U_13
_atom_site_aniso_U_23
O1 0.0715(10) 0.0377(8) 0.0241(7) 0.0052(7) 0.0244(7) -0.0003(6)
O2 0.0835(11) 0.0291(8) 0.0336(7) 0.0051(7) 0.0354(8) 0.0016(6)
O3 0.0311(8) 0.0472(9) 0.0361(7) 0.0078(6) 0.0191(6) 0.0095(6)
O4 0.0276(7) 0.0379(8) 0.0238(6) -0.0004(6) 0.0111(6) 0.0069(5)
O5 0.0925(14) 0.0635(11) 0.0363(9) -0.0370(10) 0.0277(9) -0.0199(8)
O6 0.0559(10) 0.0515(9) 0.0249(7) -0.0131(7) 0.0218(7) -0.0075(6)
N1 0.0549(12) 0.0423(10) 0.0278(9) 0.0080(9) 0.0195(9) 0.0024(7)
N2 0.0428(11) 0.0543(11) 0.0263(9) 0.0112(8) 0.0190(8) 0.0057(7)
C1 0.0409(12) 0.0592(14) 0.0299(10) 0.0032(10) 0.0183(10) 0.0034(9)
C2 0.0426(13) 0.0548(14) 0.0343(11) 0.0037(10) 0.0151(10) -0.0007(10)
C3 0.0643(16) 0.0530(14) 0.0376(11) 0.0073(11) 0.0346(12) 0.0081(10)
C4 0.0443(12) 0.0581(14) 0.0312(10) 0.0043(10) 0.0221(10) 0.0057(10)
C5 0.0397(11) 0.0407(11) 0.0264(10) 0.0087(9) 0.0184(9) 0.0039(8)
C6 0.0354(11) 0.0412(11) 0.0249(9) 0.0055(8) 0.0167(9) 0.0054(8)
C7 0.0396(12) 0.0542(13) 0.0300(10) 0.0101(9) 0.0222(9) 0.0055(9)
C8 0.0362(11) 0.0584(14) 0.0307(10) 0.0125(10) 0.0173(9) 0.0072(9)
C9 0.0471(13) 0.0718(16) 0.0333(11) 0.0147(11) 0.0273(11) 0.0071(11)
C10 0.0355(11) 0.0680(15) 0.0296(10) 0.0134(10) 0.0190(9) 0.0086(10)
C11 0.0291(10) 0.0301(10) 0.0252(9) -0.0004(7) 0.0163(8) 0.0000(7)
C12 0.0254(9) 0.0296(10) 0.0260(9) -0.0011(7) 0.0164(8) -0.0003(7)
C13 0.0326(10) 0.0323(10) 0.0300(10) -0.0026(8) 0.0180(9) -0.0040(8)
C14 0.0505(13) 0.0291(11) 0.0391(11) -0.0031(9) 0.0235(10) -0.0069(9)
C15 0.0542(13) 0.0272(11) 0.0432(12) 0.0026(9) 0.0258(11) 0.0061(9)
C16 0.0425(12) 0.0331(11) 0.0288(10) 0.0019(8) 0.0189(9) 0.0053(8)
C17 0.0329(10) 0.0337(11) 0.0220(9) 0.0022(8) 0.0166(8) 0.0023(8)
C18 0.0283(10) 0.0334(10) 0.0195(8) -0.0007(8) 0.0143(8) -0.0024(7)
C19 0.0428(11) 0.0377(11) 0.0309(10) -0.0045(9) 0.0202(9) -0.0087(9)

loop_
_atom_type_symbol
_atom_type_description
_atom_type_scat_dispersion_real
_atom_type_scat_dispersion_imag
_atom_type_scat_source
C C 0.0033 0.0016 'International Tables Vol C Tables 4.2.6.8 and 6.1.1.4'
H H 0.0000 0.0000 'International Tables Vol C Tables 4.2.6.8 and 6.1.1.4'
N N 0.0061 0.0033 'International Tables Vol C Tables 4.2.6.8 and 6.1.1.4'
O O 0.0106 0.0060 'International Tables Vol C Tables 4.2.6.8 and 6.1.1.4'

loop_
_geom_angle_atom_site_label_1
_geom_angle_atom_site_label_2
_geom_angle_atom_site_label_3
_geom_angle
_geom_angle_publ_flag
C17 O1 H1 109.5 ?
C18 O4 H4 109.5 ?
C19 O6 H6 109.5 ?
C2 N1 C3 121.52(17) yes
C9 N2 C8 117.55(16) yes
C2 C1 C5 119.9(2) ?
C2 C1 H1A 120.1 ?
C5 C1 H1A 120.1 ?
N1 C2 C1 120.6(2) ?
N1 C2 H2 119.7 ?
C1 C2 H2 119.7 ?
N1 C3 C4 120.7(2) ?
N1 C3 H3 119.7 ?
C4 C3 H3 119.7 ?
C3 C4 C5 119.5(2) ?
C3 C4 H4A 120.2 ?
C5 C4 H4A 120.2 ?
C4 C5 C1 117.74(18) ?
C4 C5 C6 121.27(18) ?
C1 C5 C6 120.88(18) ?
C7 C6 C10 117.54(17) ?
C7 C6 C5 122.16(17) ?
C10 C6 C5 120.23(17) ?
C6 C7 C8 119.23(18) ?
C6 C7 H7 120.4 ?
C8 C7 H7 120.4 ?
N2 C8 C7 122.98(19) ?
N2 C8 H8 118.5 ?
C7 C8 H8 118.5 ?
N2 C9 C10 123.22(19) ?
N2 C9 H9 118.4 ?
C10 C9 H9 118.4 ?
C9 C10 C6 119.48(19) ?
C9 C10 H10 120.3 ?
C6 C10 H10 120.3 ?
C16 C11 C12 119.87(16) ?
C16 C11 C17 119.18(15) ?
C12 C11 C17 120.91(15) ?
C11 C12 C13 118.77(16) ?
C11 C12 C18 122.43(15) ?
C13 C12 C18 118.52(15) ?
C14 C13 C12 119.77(16) ?
C14 C13 C19 116.25(16) ?
C12 C13 C19 123.98(17) ?
C15 C14 C13 120.94(18) ?
C15 C14 H14 119.5 ?
C13 C14 H14 119.5 ?
C14 C15 C16 119.84(18) ?
C14 C15 H15 120.1 ?
C16 C15 H15 120.1 ?
C15 C16 C11 120.78(17) ?
C15 C16 H16 119.6 ?
C11 C16 H16 119.6 ?
O2 C17 O1 124.27(17) yes
O2 C17 C11 120.95(15) ?
O1 C17 C11 114.73(15) ?
O3 C18 O4 121.32(16) yes
O3 C18 C12 119.05(16) ?
O4 C18 C12 119.34(15) ?
O5 C19 O6 123.64(18) yes
O5 C19 C13 121.52(19) ?
O6 C19 C13 114.83(16) ?

loop_
_geom_bond_atom_site_label_1
_geom_bond_atom_site_label_2
_geom_bond_site_symmetry_2
_geom_bond_distance
_geom_bond_publ_flag
O1 C17 . 1.283(2) yes
O1 H1 . 0.8200 ?
O2 C17 . 1.215(2) yes
O3 C18 . 1.216(2) yes
O4 C18 . 1.293(2) yes
O4 H4 . 0.8200 ?
O5 C19 . 1.207(2) yes
O6 C19 . 1.304(2) yes
O6 H6 . 0.8200 ?
N1 C2 . 1.324(3) yes
N1 C3 . 1.329(3) yes
N2 C9 . 1.328(3) yes
N2 C8 . 1.332(3) yes
C1 C2 . 1.367(3) ?
C1 C5 . 1.394(3) ?
C1 H1A . 0.9300 ?
C2 H2 . 0.9300 ?
C3 C4 . 1.373(3) ?
C3 H3 . 0.9300 ?
C4 C5 . 1.388(3) ?
C4 H4A . 0.9300 ?
C5 C6 . 1.488(2) ?
C6 C7 . 1.379(3) ?
C6 C10 . 1.386(3) ?
C7 C8 . 1.380(3) ?
C7 H7 . 0.9300 ?
C8 H8 . 0.9300 ?
C9 C10 . 1.368(3) ?
C9 H9 . 0.9300 ?
C10 H10 . 0.9300 ?
C11 C16 . 1.391(3) ?
C11 C12 . 1.400(2) ?
C11 C17 . 1.497(2) ?
C12 C13 . 1.401(3) ?
C12 C18 . 1.513(2) ?
C13 C14 . 1.392(3) ?
C13 C19 . 1.494(3) ?
C14 C15 . 1.368(3) ?
C14 H14 . 0.9300 ?
C15 C16 . 1.373(3) ?
C15 H15 . 0.9300 ?
C16 H16 . 0.9300 ?

loop_
_geom_hbond_atom_site_label_D
_geom_hbond_atom_site_label_H
_geom_hbond_atom_site_label_A
_geom_hbond_site_symmetry_A
_geom_hbond_distance_DH
_geom_hbond_distance_HA
_geom_hbond_distance_DA
_geom_hbond_angle_DHA
_geom_hbond_publ_flag
O6 H6 N2 6_566 0.82 1.79 2.612(2) 175 yes
O1 H1 O1 5_565 0.82 1.72 2.464(2) 150 yes
O4 H4 O4 2_555 0.82 1.67 2.454(2) 159 yes
C15 H15 O2 1_565 0.93 2.30 3.194(3) 160 yes
C3 H3 O3 7_556 0.93 2.50 3.129(3) 125 yes
C8 H8 O2 ? 0.93 2.56 3.250(4) 131 yes
C8 H8 O1 5_565 0.93 2.57 3.410(3) 151 yes
C9 H9 O3 4_545 0.93 2.47 3.120(4) 127 yes

loop_
_geom_torsion_atom_site_label_1
_geom_torsion_atom_site_label_2
_geom_torsion_atom_site_label_3
_geom_torsion_atom_site_label_4
_geom_torsion
C3 N1 C2 C1 -1.4(3)
C5 C1 C2 N1 -1.0(3)
C2 N1 C3 C4 1.8(3)
N1 C3 C4 C5 0.1(3)
C3 C4 C5 C1 -2.4(3)
C3 C4 C5 C6 174.0(2)
C2 C1 C5 C4 2.8(3)
C2 C1 C5 C6 -173.5(2)
C4 C5 C6 C7 30.5(3)
C1 C5 C6 C7 -153.3(2)
C4 C5 C6 C10 -146.3(2)
C1 C5 C6 C10 29.9(3)
C10 C6 C7 C8 -0.5(3)
C5 C6 C7 C8 -177.3(2)
C9 N2 C8 C7 -0.4(3)
C6 C7 C8 N2 0.5(3)
C8 N2 C9 C10 0.2(3)
N2 C9 C10 C6 -0.2(4)
C7 C6 C10 C9 0.3(3)
C5 C6 C10 C9 177.2(2)
C16 C11 C12 C13 -1.8(3)
C17 C11 C12 C13 175.89(16)
C16 C11 C12 C18 -175.62(17)
C17 C11 C12 C18 2.1(3)
C11 C12 C13 C14 0.9(3)
C18 C12 C13 C14 174.98(17)
C11 C12 C13 C19 -178.33(17)
C18 C12 C13 C19 -4.3(3)
C12 C13 C14 C15 0.8(3)
C19 C13 C14 C15 -179.93(19)
C13 C14 C15 C16 -1.6(3)
C14 C15 C16 C11 0.7(3)
C12 C11 C16 C15 1.0(3)
C17 C11 C16 C15 -176.70(18)
C16 C11 C17 O2 -177.48(18)
C12 C11 C17 O2 4.8(3)
C16 C11 C17 O1 4.9(3)
C12 C11 C17 O1 -172.78(17)
C11 C12 C18 O3 99.1(2)
C13 C12 C18 O3 -74.7(2)
C11 C12 C18 O4 -86.9(2)
C13 C12 C18 O4 99.23(19)
C14 C13 C19 O5 -32.6(3)
C12 C13 C19 O5 146.7(2)
C14 C13 C19 O6 146.48(19)
C12 C13 C19 O6 -34.2(3)

loop_
_cod_related_entry_id
_cod_related_entry_database
_cod_related_entry_code
1 ChemSpider 21133737
